data_4322470
loop_
_publ_author_name
'Edna A. Ambundo'
'Marie-Veronique Deydier'
'Andrew J. Grall'
'Natalia Aguera-Vega'
'Luke T. Dressel'
'Thomas H. Cooper'
'Mary Jane Heeg'
'L. A. Ochrymowycz'
'D. B. Rorabacher'

_publ_section_title
;
 Influence of Coordination Geometry upon Copper(II/I) Redox Potentials.
 Physical Parameters for Twelve Copper Tripodal Ligand Complexes
;
_journal_name_full 'Inorganic Chemistry'
_journal_page_first 4233
_journal_page_last 4242
_journal_paper_doi 10.1021/ic990334t
_journal_volume 38
_journal_year 1999
_chemical_formula_sum 'C12 H27 Cl Cu N O4 S3'
_chemical_formula_weight 444.52
_chemical_name_systematic '[Cu(I)(TEMEA)]ClO4'
_space_group_IT_number 14
_symmetry_cell_setting monoclinic
_symmetry_space_group_name_Hall '-P 2ybc'
_symmetry_space_group_name_H-M 'P 1 21/c 1'
_atom_sites_solution_hydrogens geom
_atom_sites_solution_primary direct
_atom_sites_solution_secondary difmap
_audit_creation_method SHELXL
_cell_angle_alpha 90.00
_cell_angle_beta 95.056(15)
_cell_angle_gamma 90.00
_cell_formula_units_Z 8
_cell_length_a 11.030(2)
_cell_length_b 25.611(4)
_cell_length_c 14.287(2)
_cell_measurement_reflns_used 25
_cell_measurement_temperature 295(2)
_cell_measurement_theta_min 20
_cell_volume 4020.2(11)
_computing_cell_refinement 'Siemens P3'
_computing_data_collection 'Siemens P3'
_computing_molecular_graphics SHELXTL-Plus
_computing_publication_material Shelxl-93
_computing_structure_refinement 'SHELXL-93 (Sheldrick, 1993)'
_computing_structure_solution 'SHELXS-86 (Sheldrick, 1990)'
_diffrn_ambient_temperature 295(2)
_diffrn_measurement_device 'Siemens P3'
_diffrn_measurement_method 'Siemens P3'
_diffrn_radiation_monochromator graphite
_diffrn_radiation_source 'fine-focus sealed tube'
_diffrn_radiation_type MoK\a
_diffrn_radiation_wavelength 0.71073
_diffrn_reflns_av_R_equivalents 0.0332
_diffrn_reflns_av_sigmaI/netI 0.1245
_diffrn_reflns_limit_h_max 11
_diffrn_reflns_limit_h_min 0
_diffrn_reflns_limit_k_max 27
_diffrn_reflns_limit_k_min -27
_diffrn_reflns_limit_l_max 15
_diffrn_reflns_limit_l_min -15
_diffrn_reflns_number 11526
_diffrn_reflns_theta_max 22.56
_diffrn_reflns_theta_min 2.38
_diffrn_standards_decay_% 3
_diffrn_standards_interval_count 97
_diffrn_standards_number 3
_exptl_absorpt_coefficient_mu 1.544
_exptl_absorpt_correction_T_max 0.717
_exptl_absorpt_correction_T_min 0.622
_exptl_absorpt_correction_type empirical
_exptl_crystal_colour colorless
_exptl_crystal_density_diffrn 1.469
_exptl_crystal_description rod
_exptl_crystal_F_000 1856
_exptl_crystal_size_max 0.35
_exptl_crystal_size_mid 0.25
_exptl_crystal_size_min 0.18
_refine_diff_density_max 0.300
_refine_diff_density_min -0.235
_refine_diff_density_rms 0.059
_refine_ls_extinction_coef 0.00099(15)
_refine_ls_extinction_expression Fc^*^=kFc[1+0.001xFc^2^\l^3^/sin(2\q)]^-1/4^
_refine_ls_extinction_method SHELXL
_refine_ls_goodness_of_fit_all 0.916
_refine_ls_goodness_of_fit_obs 1.170
_refine_ls_matrix_type full
_refine_ls_number_parameters 404
_refine_ls_number_reflns 5281
_refine_ls_number_restraints 0
_refine_ls_restrained_S_all 0.923
_refine_ls_restrained_S_obs 1.170
_refine_ls_R_factor_all 0.1572
_refine_ls_R_factor_obs 0.0643
_refine_ls_shift/esd_max -0.041
_refine_ls_shift/esd_mean 0.001
_refine_ls_structure_factor_coef Fsqd
_refine_ls_weighting_details 'w=1/[\s^2^(Fo^2^)+(0.0493P)^2^+0.0000P] where P=(Fo^2^+2Fc^2^)/3'
_refine_ls_weighting_scheme calc
_refine_ls_wR_factor_all 0.1340
_refine_ls_wR_factor_obs 0.1071
_reflns_number_observed 2315
_reflns_number_total 5284
_reflns_observed_criterion >2sigma(I)
_cod_data_source_file ic990334t_2.cif
_cod_data_source_block cut2
_cod_depositor_comments
;
The following automatic conversions were performed:

'_refine_ls_weighting_scheme' value 'calc
w=1/[\s^2^(Fo^2^)+(0.0493P)^2^+0.0000P] where P=(Fo^2^+2Fc^2^)/3' was
changed to 'calc'. New tag '_refine_ls_weighting_details' was
created. The value of the new tag was set to
'w=1/[\s^2^(Fo^2^)+(0.0493P)^2^+0.0000P] where P=(Fo^2^+2Fc^2^)/3'.

Automatic conversion script
Id: cif_fix_values 3143 2015-03-26 13:38:13Z robertas 
;
_cod_database_code 4322470

loop_
_symmetry_equiv_pos_as_xyz
'x, y, z'
'-x, y+1/2, -z+1/2'
'-x, -y, -z'
'x, -y-1/2, z-1/2'

loop_
_atom_site_aniso_label
_atom_site_aniso_U_11
_atom_site_aniso_U_22
_atom_site_aniso_U_33
_atom_site_aniso_U_23
_atom_site_aniso_U_13
_atom_site_aniso_U_12
Cu1 0.0803(8) 0.0652(7) 0.0637(7) 0.0071(6) 0.0054(6) -0.0053(6)
S1 0.085(2) 0.086(2) 0.061(2) -0.0017(14) -0.0011(14) 0.0006(15)
S2 0.083(2) 0.105(2) 0.098(2) -0.003(2) 0.009(2) -0.011(2)
S3 0.099(2) 0.073(2) 0.081(2) 0.0009(14) 0.009(2) 0.000(2)
N1 0.091(6) 0.056(5) 0.053(5) 0.003(4) -0.006(5) -0.002(4)
C1 0.098(8) 0.059(6) 0.078(7) 0.005(5) -0.003(6) -0.005(6)
C2 0.093(8) 0.065(6) 0.083(7) -0.011(5) 0.012(6) -0.023(5)
C3 0.145(10) 0.099(8) 0.071(7) -0.021(6) 0.012(7) 0.000(7)
C4 0.153(12) 0.147(12) 0.100(9) -0.017(8) 0.052(8) -0.006(9)
C5 0.097(9) 0.091(8) 0.084(8) 0.029(6) -0.016(7) 0.004(7)
C6 0.081(8) 0.094(8) 0.126(9) -0.007(7) -0.016(7) 0.006(6)
C7 0.155(12) 0.101(10) 0.190(13) -0.008(10) -0.041(10) -0.057(9)
C8 0.257(19) 0.190(17) 0.228(18) -0.068(15) -0.030(14) -0.077(16)
C9 0.109(8) 0.101(9) 0.056(6) 0.017(6) 0.012(6) -0.007(7)
C10 0.108(8) 0.108(9) 0.059(6) -0.011(6) 0.014(6) 0.013(7)
C11 0.101(10) 0.138(11) 0.133(10) 0.015(8) 0.038(8) 0.031(8)
C12 0.147(13) 0.193(16) 0.265(19) 0.046(14) 0.053(13) 0.044(12)
Cu2 0.0859(9) 0.0776(8) 0.0732(8) 0.0010(6) 0.0019(7) -0.0056(7)
S4 0.102(2) 0.074(2) 0.107(2) -0.019(2) -0.005(2) 0.001(2)
S5 0.081(2) 0.150(3) 0.105(2) -0.027(2) -0.003(2) 0.000(2)
S6 0.097(2) 0.093(2) 0.069(2) -0.0046(15) 0.0139(15) -0.015(2)
N2 0.100(7) 0.086(6) 0.063(5) -0.005(5) 0.026(5) -0.020(5)
C13 0.114(9) 0.120(9) 0.052(6) 0.007(6) 0.002(6) -0.003(7)
C14 0.134(9) 0.119(9) 0.069(7) -0.034(7) 0.010(6) -0.020(8)
C15 0.123(11) 0.103(10) 0.207(15) 0.007(10) -0.016(10) -0.030(9)
C16 0.203(16) 0.152(14) 0.255(19) 0.032(13) 0.089(14) -0.017(12)
C17 0.135(11) 0.095(8) 0.086(8) 0.001(6) 0.020(8) -0.024(8)
C18 0.123(10) 0.110(10) 0.128(10) -0.012(8) 0.038(8) -0.036(8)
C19 0.162(14) 0.138(13) 0.233(17) -0.020(12) 0.029(12) 0.017(11)
C21 0.104(8) 0.077(7) 0.080(7) 0.005(6) 0.021(6) 0.000(6)
C22 0.094(8) 0.096(7) 0.073(7) -0.024(6) 0.009(6) 0.005(6)
C23 0.121(9) 0.131(9) 0.084(8) -0.031(7) 0.008(7) 0.002(8)
C24 0.165(12) 0.192(13) 0.085(8) -0.034(9) 0.025(8) -0.057(10)
Cl1 0.106(3) 0.111(2) 0.078(2) -0.006(2) -0.002(2) 0.023(2)
O1 0.189(8) 0.166(7) 0.111(6) -0.061(6) -0.036(5) 0.082(7)
O2 0.159(8) 0.269(10) 0.065(5) 0.012(6) -0.012(5) 0.048(7)
O3 0.090(6) 0.188(8) 0.119(6) -0.022(5) -0.014(5) 0.041(6)
O4 0.144(8) 0.148(9) 0.325(14) 0.018(9) 0.062(9) 0.026(7)
Cl2 0.092(2) 0.100(2) 0.067(2) 0.008(2) 0.012(2) 0.023(2)
O5 0.154(7) 0.110(6) 0.108(5) 0.029(5) 0.039(5) 0.039(5)
O6 0.088(5) 0.163(7) 0.118(6) 0.018(5) 0.020(5) 0.023(5)
O7 0.177(8) 0.201(8) 0.059(5) 0.011(5) 0.017(5) 0.077(6)
O8 0.103(6) 0.134(7) 0.197(8) -0.042(6) -0.004(6) -0.004(5)

loop_
_atom_site_label
_atom_site_type_symbol
_atom_site_fract_x
_atom_site_fract_y
_atom_site_fract_z
_atom_site_U_iso_or_equiv
_atom_site_thermal_displace_type
_atom_site_occupancy
_atom_site_calc_flag
_atom_site_refinement_flags
_atom_site_disorder_group
Cu1 Cu 0.83254(10) 0.38572(4) 0.30323(7) 0.0698(4) Uani 1 d . .
S1 S 0.7164(2) 0.34273(9) 0.1886(2) 0.0779(8) Uani 1 d . .
S2 S 1.0374(2) 0.37970(11) 0.3234(2) 0.0953(9) Uani 1 d . .
S3 S 0.7262(2) 0.43912(9) 0.3918(2) 0.0844(8) Uani 1 d . .
N1 N 0.8159(7) 0.3217(3) 0.3997(5) 0.068(2) Uani 1 d . .
C1 C 0.7686(8) 0.2778(3) 0.3447(6) 0.079(3) Uani 1 d . .
H1A H 0.7351(8) 0.2528(3) 0.3864(6) 0.095 Uiso 1 calc R .
H1B H 0.8353(8) 0.2610(3) 0.3167(6) 0.095 Uiso 1 calc R .
C2 C 0.6701(8) 0.2920(3) 0.2666(6) 0.080(3) Uani 1 d . .
H2A H 0.5980(8) 0.3036(3) 0.2950(6) 0.096 Uiso 1 calc R .
H2B H 0.6486(8) 0.2610(3) 0.2300(6) 0.096 Uiso 1 calc R .
C3 C 0.8088(10) 0.3057(4) 0.1141(6) 0.105(3) Uani 1 d . .
H3A H 0.8617(10) 0.2825(4) 0.1526(6) 0.126 Uiso 1 calc R .
H3B H 0.7564(10) 0.2844(4) 0.0713(6) 0.126 Uiso 1 calc R .
C4 C 0.8818(10) 0.3393(4) 0.0604(7) 0.131(4) Uani 1 d . .
H4A H 0.8295(10) 0.3594(18) 0.0168(31) 0.157 Uiso 1 calc R .
H4B H 0.9356(42) 0.3185(5) 0.0266(36) 0.157 Uiso 1 calc R .
H4C H 0.9287(44) 0.3625(17) 0.1022(8) 0.157 Uiso 1 calc R .
C5 C 0.9360(9) 0.3111(4) 0.4464(6) 0.092(3) Uani 1 d . .
H5A H 0.9377(9) 0.2759(4) 0.4712(6) 0.111 Uiso 1 calc R .
H5B H 0.9514(9) 0.3350(4) 0.4989(6) 0.111 Uiso 1 calc R .
C6 C 1.0352(9) 0.3171(4) 0.3808(7) 0.101(3) Uani 1 d . .
H6A H 1.0253(9) 0.2901(4) 0.3331(7) 0.122 Uiso 1 calc R .
H6B H 1.1133(9) 0.3116(4) 0.4162(7) 0.122 Uiso 1 calc R .
C7 C 1.1011(11) 0.4196(5) 0.4248(9) 0.152(5) Uani 1 d . .
H7A H 1.0484(11) 0.4167(5) 0.4754(9) 0.182 Uiso 1 calc R .
H7B H 1.1804(11) 0.4059(5) 0.4473(9) 0.182 Uiso 1 calc R .
C8 C 1.1127(15) 0.4705(6) 0.4023(11) 0.228(8) Uani 1 d . .
H8A H 1.1607(86) 0.4881(11) 0.4520(37) 0.274 Uiso 1 calc R .
H8B H 1.0336(16) 0.4863(12) 0.3937(75) 0.274 Uiso 1 calc R .
H8C H 1.1520(90) 0.4733(6) 0.3452(43) 0.274 Uiso 1 calc R .
C9 C 0.7271(9) 0.3384(4) 0.4659(6) 0.088(3) Uani 1 d . .
H9A H 0.7391(9) 0.3175(4) 0.5226(6) 0.106 Uiso 1 calc R .
H9B H 0.6454(9) 0.3317(4) 0.4375(6) 0.106 Uiso 1 calc R .
C10 C 0.7379(8) 0.3963(4) 0.4925(6) 0.092(3) Uani 1 d . .
H10A H 0.8156(8) 0.4021(4) 0.5282(6) 0.110 Uiso 1 calc R .
H10B H 0.6743(8) 0.4050(4) 0.5325(6) 0.110 Uiso 1 calc R .
C11 C 0.5698(9) 0.4327(5) 0.3448(8) 0.122(4) Uani 1 d . .
H11A H 0.5648(9) 0.4398(5) 0.2779(8) 0.147 Uiso 1 calc R .
H11B H 0.5444(9) 0.3969(5) 0.3529(8) 0.147 Uiso 1 calc R .
C12 C 0.4880(12) 0.4659(5) 0.3862(10) 0.200(7) Uani 1 d . .
H12A H 0.4819(66) 0.4555(23) 0.4501(22) 0.239 Uiso 1 calc R .
H12B H 0.4093(24) 0.4636(28) 0.3518(40) 0.239 Uiso 1 calc R .
H12C H 0.5169(45) 0.5012(7) 0.3847(60) 0.239 Uiso 1 calc R .
Cu2 Cu 0.35915(10) 0.08405(4) 0.42763(7) 0.0792(4) Uani 1 d . .
S4 S 0.2721(3) 0.03227(10) 0.3127(2) 0.0953(9) Uani 1 d . .
S5 S 0.5637(2) 0.09302(14) 0.4396(2) 0.1128(10) Uani 1 d . .
S6 S 0.2464(2) 0.12267(10) 0.5333(2) 0.0858(8) Uani 1 d . .
N2 N 0.3375(8) 0.1503(3) 0.3364(5) 0.082(2) Uani 1 d . .
C13 C 0.2532(9) 0.1357(4) 0.2562(6) 0.096(3) Uani 1 d . .
H13A H 0.2626(9) 0.1597(4) 0.2049(6) 0.115 Uiso 1 calc R .
H13B H 0.1704(9) 0.1388(4) 0.2735(6) 0.115 Uiso 1 calc R .
C14 C 0.2740(9) 0.0804(4) 0.2232(6) 0.107(3) Uani 1 d . .
H14A H 0.3520(9) 0.0790(4) 0.1968(6) 0.129 Uiso 1 calc R .
H14B H 0.2117(9) 0.0720(4) 0.1734(6) 0.129 Uiso 1 calc R .
C15 C 0.1100(11) 0.0262(5) 0.3225(10) 0.146(5) Uani 1 d . .
H15A H 0.0777(11) 0.0596(5) 0.3404(10) 0.175 Uiso 1 calc R .
H15B H 0.0696(11) 0.0165(5) 0.2619(10) 0.175 Uiso 1 calc R .
C16 C 0.0861(13) -0.0108(5) 0.3880(10) 0.199(7) Uani 1 d . .
H16A H 0.0019(24) -0.0207(27) 0.3790(42) 0.239 Uiso 1 calc R .
H16B H 0.1033(81) 0.0034(13) 0.4499(10) 0.239 Uiso 1 calc R .
H16C H 0.1363(63) -0.0409(15) 0.3807(44) 0.239 Uiso 1 calc R .
C17 C 0.4578(11) 0.1640(4) 0.3078(7) 0.105(4) Uani 1 d . .
H17A H 0.4563(11) 0.2000(4) 0.2868(7) 0.126 Uiso 1 calc R .
H17B H 0.4747(11) 0.1422(4) 0.2549(7) 0.126 Uiso 1 calc R .
C18 C 0.5595(10) 0.1574(4) 0.3849(8) 0.119(4) Uani 1 d . .
H18A H 0.5506(10) 0.1836(4) 0.4329(8) 0.142 Uiso 1 calc R .
H18B H 0.6366(10) 0.1636(4) 0.3589(8) 0.142 Uiso 1 calc R .
C19 C 0.6247(13) 0.0555(6) 0.3451(10) 0.177(6) Uani 1 d . .
H19A H 0.5569(13) 0.0361(6) 0.3145(10) 0.212 Uiso 1 calc R 1
H19B H 0.6482(13) 0.0809(6) 0.2995(10) 0.212 Uiso 1 calc R 1
C20 C 0.7150(30) 0.0227(14) 0.3582(23) 0.214(16) Uiso 0.50 d P 1
H20A H 0.7264(128) 0.0134(65) 0.4235(33) 0.257 Uiso 0.50 calc PR 1
H20B H 0.7879(50) 0.0386(34) 0.3396(143) 0.257 Uiso 0.50 calc PR 1
H20C H 0.6971(89) -0.0081(38) 0.3212(116) 0.257 Uiso 0.50 calc PR 1
C20' C 0.6286(21) 0.0045(8) 0.3733(14) 0.100(7) Uiso 0.50 d P 2
H20D H 0.5472(21) -0.0083(15) 0.3757(73) 0.120 Uiso 0.50 calc PR 2
H20E H 0.6717(86) 0.0020(10) 0.4345(34) 0.120 Uiso 0.50 calc PR 2
H20F H 0.6697(87) -0.0159(11) 0.3294(42) 0.120 Uiso 0.50 calc PR 2
C21 C 0.2904(9) 0.1929(3) 0.3921(6) 0.086(3) Uani 1 d . .
H21A H 0.2537(9) 0.2192(3) 0.3497(6) 0.103 Uiso 1 calc R .
H21B H 0.3579(9) 0.2091(3) 0.4294(6) 0.103 Uiso 1 calc R .
C22 C 0.1984(8) 0.1751(3) 0.4559(6) 0.087(3) Uani 1 d . .
H22A H 0.1257(8) 0.1642(3) 0.4177(6) 0.105 Uiso 1 calc R .
H22B H 0.1765(8) 0.2046(3) 0.4935(6) 0.105 Uiso 1 calc R .
C23 C 0.3507(9) 0.1541(4) 0.6204(7) 0.112(4) Uani 1 d . .
H23A H 0.3998(9) 0.1275(4) 0.6539(7) 0.134 Uiso 1 calc R .
H23B H 0.4051(9) 0.1764(4) 0.5885(7) 0.134 Uiso 1 calc R .
C24 C 0.2924(10) 0.1850(5) 0.6873(7) 0.146(5) Uani 1 d . .
H24A H 0.3532(10) 0.2012(22) 0.7300(30) 0.176 Uiso 1 calc R .
H24B H 0.2416(49) 0.1631(6) 0.7217(33) 0.176 Uiso 1 calc R .
H24C H 0.2435(50) 0.2115(17) 0.6548(8) 0.176 Uiso 1 calc R .
Cl1 Cl 0.8982(3) 0.15265(13) 0.2349(2) 0.0990(9) Uani 1 d . .
O1 O 0.9444(7) 0.1146(3) 0.1786(5) 0.158(3) Uani 1 d . .
O2 O 0.9199(7) 0.1401(4) 0.3280(5) 0.166(4) Uani 1 d . .
O3 O 0.7743(7) 0.1663(3) 0.2098(5) 0.134(3) Uani 1 d . .
O4 O 0.9683(8) 0.1978(4) 0.2222(8) 0.203(5) Uani 1 d . .
Cl2 Cl 0.4081(3) 0.18517(12) 0.0202(2) 0.0863(8) Uani 1 d . .
O5 O 0.4475(7) 0.1380(3) 0.0610(5) 0.122(3) Uani 1 d . .
O6 O 0.2882(7) 0.1974(3) 0.0399(5) 0.122(3) Uani 1 d . .
O7 O 0.4141(7) 0.1820(3) -0.0781(5) 0.145(3) Uani 1 d . .
O8 O 0.4884(7) 0.2248(3) 0.0572(6) 0.145(3) Uani 1 d . .

loop_
_atom_type_symbol
_atom_type_description
_atom_type_scat_dispersion_real
_atom_type_scat_dispersion_imag
_atom_type_scat_source
C C 0.0033 0.0016 'International Tables Vol C Tables 4.2.6.8 and 6.1.1.4'
H H 0.0000 0.0000 'International Tables Vol C Tables 4.2.6.8 and 6.1.1.4'
N N 0.0061 0.0033 'International Tables Vol C Tables 4.2.6.8 and 6.1.1.4'
O O 0.0106 0.0060 'International Tables Vol C Tables 4.2.6.8 and 6.1.1.4'
S S 0.1246 0.1234 'International Tables Vol C Tables 4.2.6.8 and 6.1.1.4'
Cl Cl 0.1484 0.1585 'International Tables Vol C Tables 4.2.6.8 and 6.1.1.4'
Cu Cu 0.3201 1.2651 'International Tables Vol C Tables 4.2.6.8 and 6.1.1.4'

loop_
_geom_angle_atom_site_label_1
_geom_angle_atom_site_label_2
_geom_angle_atom_site_label_3
_geom_angle
_geom_angle_site_symmetry_1
_geom_angle_site_symmetry_3
_geom_angle_publ_flag
N1 Cu1 S2 90.4(2) . . ?
N1 Cu1 S3 91.4(2) . . ?
S2 Cu1 S3 122.20(11) . . ?
N1 Cu1 S1 91.0(2) . . ?
S2 Cu1 S1 123.57(10) . . ?
S3 Cu1 S1 114.14(10) . . ?
C3 S1 C2 101.0(4) . . ?
C3 S1 Cu1 111.6(3) . . ?
C2 S1 Cu1 94.3(3) . . ?
C6 S2 C7 98.8(5) . . ?
C6 S2 Cu1 93.8(3) . . ?
C7 S2 Cu1 111.5(4) . . ?
C11 S3 C10 103.9(5) . . ?
C11 S3 Cu1 105.3(4) . . ?
C10 S3 Cu1 94.2(3) . . ?
C1 N1 C5 112.1(7) . . ?
C1 N1 C9 110.1(7) . . ?
C5 N1 C9 112.8(7) . . ?
C1 N1 Cu1 106.9(5) . . ?
C5 N1 Cu1 108.0(5) . . ?
C9 N1 Cu1 106.6(5) . . ?
N1 C1 C2 114.3(7) . . ?
C1 C2 S1 113.5(6) . . ?
C4 C3 S1 111.7(7) . . ?
N1 C5 C6 112.1(7) . . ?
C5 C6 S2 114.4(7) . . ?
C8 C7 S2 112.5(11) . . ?
N1 C9 C10 113.2(7) . . ?
C9 C10 S3 113.1(6) . . ?
C12 C11 S3 114.7(10) . . ?
N2 Cu2 S5 91.3(2) . . ?
N2 Cu2 S4 90.3(2) . . ?
S5 Cu2 S4 118.18(12) . . ?
N2 Cu2 S6 91.2(2) . . ?
S5 Cu2 S6 120.56(11) . . ?
S4 Cu2 S6 121.18(11) . . ?
C14 S4 C15 100.9(5) . . ?
C14 S4 Cu2 94.8(3) . . ?
C15 S4 Cu2 110.7(4) . . ?
C18 S5 C19 98.9(6) . . ?
C18 S5 Cu2 94.2(4) . . ?
C19 S5 Cu2 108.7(5) . . ?
C22 S6 C23 103.1(5) . . ?
C22 S6 Cu2 93.8(3) . . ?
C23 S6 Cu2 107.4(4) . . ?
C13 N2 C17 111.8(8) . . ?
C13 N2 C21 112.6(8) . . ?
C17 N2 C21 110.2(7) . . ?
C13 N2 Cu2 107.7(6) . . ?
C17 N2 Cu2 107.7(6) . . ?
C21 N2 Cu2 106.5(5) . . ?
N2 C13 C14 112.4(8) . . ?
C13 C14 S4 114.4(6) . . ?
C16 C15 S4 111.3(10) . . ?
N2 C17 C18 113.7(8) . . ?
C17 C18 S5 113.7(7) . . ?
C20 C19 S5 123.9(19) . . ?
C20' C19 S5 106.7(14) . . ?
N2 C21 C22 113.2(7) . . ?
C21 C22 S6 115.2(6) . . ?
C24 C23 S6 114.1(8) . . ?
O2 Cl1 O1 110.9(5) . . ?
O2 Cl1 O4 105.5(7) . . ?
O1 Cl1 O4 105.5(6) . . ?
O2 Cl1 O3 112.6(5) . . ?
O1 Cl1 O3 114.7(5) . . ?
O4 Cl1 O3 106.9(5) . . ?
O5 Cl2 O6 111.8(5) . . ?
O5 Cl2 O7 109.0(5) . . ?
O6 Cl2 O7 109.7(4) . . ?
O5 Cl2 O8 107.6(5) . . ?
O6 Cl2 O8 109.4(5) . . ?
O7 Cl2 O8 109.3(5) . . ?

loop_
_geom_bond_atom_site_label_1
_geom_bond_atom_site_label_2
_geom_bond_distance
_geom_bond_site_symmetry_2
_geom_bond_publ_flag
Cu1 N1 2.160(6) . ?
Cu1 S2 2.258(3) . ?
Cu1 S3 2.260(3) . ?
Cu1 S1 2.273(2) . ?
S1 C3 1.806(9) . ?
S1 C2 1.814(8) . ?
S2 C6 1.801(10) . ?
S2 C7 1.860(11) . ?
S3 C11 1.802(11) . ?
S3 C10 1.805(8) . ?
N1 C1 1.442(9) . ?
N1 C5 1.454(10) . ?
N1 C9 1.483(10) . ?
C1 C2 1.530(10) . ?
C3 C4 1.444(11) . ?
C5 C6 1.511(11) . ?
C7 C8 1.352(15) . ?
C9 C10 1.533(11) . ?
C11 C12 1.406(13) . ?
Cu2 N2 2.141(7) . ?
Cu2 S5 2.259(3) . ?
Cu2 S4 2.258(3) . ?
Cu2 S6 2.266(3) . ?
S4 C14 1.778(10) . ?
S4 C15 1.813(12) . ?
S5 C18 1.823(10) . ?
S5 C19 1.832(13) . ?
S6 C22 1.789(9) . ?
S6 C23 1.808(9) . ?
N2 C13 1.459(10) . ?
N2 C17 1.465(11) . ?
N2 C21 1.471(10) . ?
C13 C14 1.516(11) . ?
C15 C16 1.372(14) . ?
C17 C18 1.511(12) . ?
C19 C20 1.30(3) . ?
C19 C20' 1.37(2) . ?
C21 C22 1.494(10) . ?
C23 C24 1.436(11) . ?
Cl1 O2 1.369(7) . ?
Cl1 O1 1.390(7) . ?
Cl1 O4 1.412(9) . ?
Cl1 O3 1.425(7) . ?
Cl2 O5 1.394(7) . ?
Cl2 O6 1.411(7) . ?
Cl2 O7 1.413(6) . ?
Cl2 O8 1.419(7) . ?

loop_
_geom_torsion_atom_site_label_1
_geom_torsion_atom_site_label_2
_geom_torsion_atom_site_label_3
_geom_torsion_atom_site_label_4
_geom_torsion
_geom_torsion_site_symmetry_1
_geom_torsion_site_symmetry_2
_geom_torsion_site_symmetry_3
_geom_torsion_site_symmetry_4
_geom_torsion_publ_flag
N1 Cu1 S1 C3 -93.4(4) . . . . ?
S2 Cu1 S1 C3 -2.2(4) . . . . ?
S3 Cu1 S1 C3 174.6(4) . . . . ?
N1 Cu1 S1 C2 10.2(4) . . . . ?
S2 Cu1 S1 C2 101.4(3) . . . . ?
S3 Cu1 S1 C2 -81.8(3) . . . . ?
N1 Cu1 S2 C6 13.2(4) . . . . ?
S3 Cu1 S2 C6 105.1(4) . . . . ?
S1 Cu1 S2 C6 -78.3(4) . . . . ?
N1 Cu1 S2 C7 -87.8(5) . . . . ?
S3 Cu1 S2 C7 4.1(5) . . . . ?
S1 Cu1 S2 C7 -179.3(4) . . . . ?
N1 Cu1 S3 C11 -91.8(4) . . . . ?
S2 Cu1 S3 C11 176.9(4) . . . . ?
S1 Cu1 S3 C11 0.0(4) . . . . ?
N1 Cu1 S3 C10 13.9(4) . . . . ?
S2 Cu1 S3 C10 -77.5(3) . . . . ?
S1 Cu1 S3 C10 105.7(3) . . . . ?
S2 Cu1 N1 C1 -109.8(6) . . . . ?
S3 Cu1 N1 C1 127.9(5) . . . . ?
S1 Cu1 N1 C1 13.8(6) . . . . ?
S2 Cu1 N1 C5 11.0(6) . . . . ?
S3 Cu1 N1 C5 -111.2(6) . . . . ?
S1 Cu1 N1 C5 134.6(6) . . . . ?
S2 Cu1 N1 C9 132.4(5) . . . . ?
S3 Cu1 N1 C9 10.2(5) . . . . ?
S1 Cu1 N1 C9 -104.0(5) . . . . ?
C5 N1 C1 C2 -157.9(7) . . . . ?
C9 N1 C1 C2 75.7(8) . . . . ?
Cu1 N1 C1 C2 -39.7(8) . . . . ?
N1 C1 C2 S1 53.7(9) . . . . ?
C3 S1 C2 C1 79.0(7) . . . . ?
Cu1 S1 C2 C1 -33.9(6) . . . . ?
C2 S1 C3 C4 -165.4(8) . . . . ?
Cu1 S1 C3 C4 -66.3(8) . . . . ?
C1 N1 C5 C6 79.7(9) . . . . ?
C9 N1 C5 C6 -155.4(8) . . . . ?
Cu1 N1 C5 C6 -37.8(9) . . . . ?
N1 C5 C6 S2 55.2(10) . . . . ?
C7 S2 C6 C5 74.1(8) . . . . ?
Cu1 S2 C6 C5 -38.4(7) . . . . ?
C6 S2 C7 C8 -179.4(13) . . . . ?
Cu1 S2 C7 C8 -81.8(13) . . . . ?
C1 N1 C9 C10 -153.1(7) . . . . ?
C5 N1 C9 C10 80.9(9) . . . . ?
Cu1 N1 C9 C10 -37.5(8) . . . . ?
N1 C9 C10 S3 55.2(9) . . . . ?
C11 S3 C10 C9 68.6(8) . . . . ?
Cu1 S3 C10 C9 -38.3(7) . . . . ?
C10 S3 C11 C12 85.8(10) . . . . ?
Cu1 S3 C11 C12 -175.7(9) . . . . ?
N2 Cu2 S4 C14 10.2(4) . . . . ?
S5 Cu2 S4 C14 -81.4(4) . . . . ?
S6 Cu2 S4 C14 101.8(4) . . . . ?
N2 Cu2 S4 C15 -93.4(5) . . . . ?
S5 Cu2 S4 C15 175.0(4) . . . . ?
S6 Cu2 S4 C15 -1.8(5) . . . . ?
N2 Cu2 S5 C18 11.6(4) . . . . ?
S4 Cu2 S5 C18 102.6(4) . . . . ?
S6 Cu2 S5 C18 -80.6(4) . . . . ?
N2 Cu2 S5 C19 -89.3(6) . . . . ?
S4 Cu2 S5 C19 1.8(5) . . . . ?
S6 Cu2 S5 C19 178.6(5) . . . . ?
N2 Cu2 S6 C22 9.6(4) . . . . ?
S5 Cu2 S6 C22 101.8(3) . . . . ?
S4 Cu2 S6 C22 -81.5(3) . . . . ?
N2 Cu2 S6 C23 -95.4(4) . . . . ?
S5 Cu2 S6 C23 -3.2(4) . . . . ?
S4 Cu2 S6 C23 173.5(4) . . . . ?
S5 Cu2 N2 C13 132.3(6) . . . . ?
S4 Cu2 N2 C13 14.1(6) . . . . ?
S6 Cu2 N2 C13 -107.1(6) . . . . ?
S5 Cu2 N2 C17 11.6(6) . . . . ?
S4 Cu2 N2 C17 -106.6(6) . . . . ?
S6 Cu2 N2 C17 132.2(6) . . . . ?
S5 Cu2 N2 C21 -106.7(6) . . . . ?
S4 Cu2 N2 C21 135.1(6) . . . . ?
S6 Cu2 N2 C21 13.9(6) . . . . ?
C17 N2 C13 C14 78.4(10) . . . . ?
C21 N2 C13 C14 -156.8(8) . . . . ?
Cu2 N2 C13 C14 -39.6(9) . . . . ?
N2 C13 C14 S4 53.9(10) . . . . ?
C15 S4 C14 C13 77.1(9) . . . . ?
Cu2 S4 C14 C13 -35.1(8) . . . . ?
C14 S4 C15 C16 178.7(11) . . . . ?
Cu2 S4 C15 C16 -81.8(11) . . . . ?
C13 N2 C17 C18 -155.7(8) . . . . ?
C21 N2 C17 C18 78.2(10) . . . . ?
Cu2 N2 C17 C18 -37.7(10) . . . . ?
N2 C17 C18 S5 52.7(11) . . . . ?
C19 S5 C18 C17 74.4(9) . . . . ?
Cu2 S5 C18 C17 -35.3(8) . . . . ?
C18 S5 C19 C20 132.0(26) . . . . ?
Cu2 S5 C19 C20 -130.5(26) . . . . ?
C18 S5 C19 C20' -177.2(14) . . . . ?
Cu2 S5 C19 C20' -79.7(14) . . . . ?
C13 N2 C21 C22 78.4(9) . . . . ?
C17 N2 C21 C22 -156.0(8) . . . . ?
Cu2 N2 C21 C22 -39.4(9) . . . . ?
N2 C21 C22 S6 53.9(10) . . . . ?
C23 S6 C22 C21 74.3(7) . . . . ?
Cu2 S6 C22 C21 -34.5(7) . . . . ?
C22 S6 C23 C24 75.6(9) . . . . ?
Cu2 S6 C23 C24 173.9(8) . . . . ?
